data_7104833
loop_
_publ_author_name
'Coppo, Paolo'
'Adams, Harry'
'Cupertino, Domenico C.'
'Yeates, Stephen G.'
'Turner, Michael L.'

_publ_section_title
;
 Synthesis, solid state structure and polymerisation of a fully planar
 cyclopentadithiophene
;
_journal_coden_ASTM CHCOFS
_journal_issue 20
_journal_name_full
;
 Chemical Communications (Cambridge, United Kingdom)
;
_journal_page_first 2548
_journal_page_last 2549
_journal_paper_doi 10.1039/b306171j
_journal_year 2003
_chemical_formula_sum 'C21 H28 S2'
_chemical_formula_weight 344.55
_space_group_IT_number 14
_symmetry_cell_setting monoclinic
_symmetry_space_group_name_Hall '-P 2ybc'
_symmetry_space_group_name_H-M 'P 1 21/c 1'
_atom_sites_solution_hydrogens geom
_atom_sites_solution_primary direct
_atom_sites_solution_secondary difmap
_audit_creation_method SHELXL-97
_cell_angle_alpha 90.00
_cell_angle_beta 93.995(15)
_cell_angle_gamma 90.00
_cell_formula_units_Z 4
_cell_length_a 9.056(6)
_cell_length_b 5.486(3)
_cell_length_c 38.19(2)
_cell_measurement_reflns_used 1967
_cell_measurement_temperature 150(2)
_cell_measurement_theta_max 53.847
_cell_measurement_theta_min 4.873
_cell_volume 1893(2)
_computing_cell_refinement 'Bruker SMART'
_computing_data_collection 'Bruker SMART'
_computing_data_reduction 'Bruker SHELXTL'
_computing_molecular_graphics 'Bruker SHELXTL'
_computing_publication_material 'Bruker SHELXTL'
_computing_structure_refinement 'SHELXL-97 (Sheldrick, 1997)'
_computing_structure_solution 'SHELXS-97 (Sheldrick, 1990)'
_diffrn_ambient_temperature 150(2)
_diffrn_measured_fraction_theta_full 0.954
_diffrn_measured_fraction_theta_max 0.954
_diffrn_measurement_device_type 'CCD area detector'
_diffrn_measurement_method 'phi and omega scans'
_diffrn_radiation_monochromator graphite
_diffrn_radiation_source 'fine-focus sealed tube'
_diffrn_radiation_type MoK\a
_diffrn_radiation_wavelength 0.71073
_diffrn_reflns_av_R_equivalents 0.0697
_diffrn_reflns_av_sigmaI/netI 0.1200
_diffrn_reflns_limit_h_max 11
_diffrn_reflns_limit_h_min -11
_diffrn_reflns_limit_k_max 7
_diffrn_reflns_limit_k_min -7
_diffrn_reflns_limit_l_max 50
_diffrn_reflns_limit_l_min -35
_diffrn_reflns_number 10949
_diffrn_reflns_theta_full 28.29
_diffrn_reflns_theta_max 28.29
_diffrn_reflns_theta_min 2.14
_exptl_absorpt_coefficient_mu 0.280
_exptl_absorpt_correction_T_max 0.9780
_exptl_absorpt_correction_T_min 0.8892
_exptl_absorpt_correction_type empirical
_exptl_absorpt_process_details SADABS
_exptl_crystal_colour YELLOW
_exptl_crystal_density_diffrn 1.209
_exptl_crystal_density_method 'not measured'
_exptl_crystal_description C15H15O2
_exptl_crystal_F_000 744
_exptl_crystal_size_max 0.43
_exptl_crystal_size_mid 0.24
_exptl_crystal_size_min 0.08
_refine_diff_density_max 0.519
_refine_diff_density_min -0.548
_refine_diff_density_rms 0.088
_refine_ls_extinction_method none
_refine_ls_goodness_of_fit_ref 0.890
_refine_ls_hydrogen_treatment mixed
_refine_ls_matrix_type full
_refine_ls_number_parameters 209
_refine_ls_number_reflns 4480
_refine_ls_number_restraints 0
_refine_ls_restrained_S_all 0.890
_refine_ls_R_factor_all 0.1253
_refine_ls_R_factor_gt 0.0657
_refine_ls_shift/su_max 0.000
_refine_ls_shift/su_mean 0.000
_refine_ls_structure_factor_coef Fsqd
_refine_ls_weighting_details 'calc w=1/[\s^2^(Fo^2^)+(0.0931P)^2^+0.0000P] where P=(Fo^2^+2Fc^2^)/3'
_refine_ls_weighting_scheme calc
_refine_ls_wR_factor_gt 0.1502
_refine_ls_wR_factor_ref 0.1719
_reflns_number_gt 2508
_reflns_number_total 4480
_reflns_threshold_expression >2sigma(I)
_cod_data_source_file b306171j.txt
_cod_data_source_block ilt110m
_cod_depositor_comments
;
The following automatic conversions were performed:
'_symmetry_cell_setting' value 'Monoclinic' changed to 'monoclinic'
according to '/home/saulius/struct/CIF-dictionaries/cif_core.dic'
dictionary named 'cif_core.dic' version 2.4.1 from
2010-06-29.

'_exptl_absorpt_correction_type' value 'Empirical' changed to
'empirical' according to
'/home/saulius/struct/CIF-dictionaries/cif_core.dic' dictionary named
'cif_core.dic' version 2.4.1 from 2010-06-29.

Automatic conversion script
Id: cif_fix_enum 1527 2010-12-29 10:47:43Z saulius 
;
_cod_original_sg_symbol_H-M P2(1)/c
_cod_database_code 7104833

loop_
_symmetry_equiv_pos_as_xyz
'x, y, z'
'-x, y+1/2, -z+1/2'
'-x, -y, -z'
'x, -y-1/2, z-1/2'

loop_
_atom_site_label
_atom_site_type_symbol
_atom_site_fract_x
_atom_site_fract_y
_atom_site_fract_z
_atom_site_U_iso_or_equiv
_atom_site_adp_type
_atom_site_occupancy
_atom_site_symmetry_multiplicity
_atom_site_calc_flag
_atom_site_refinement_flags
_atom_site_disorder_assembly
_atom_site_disorder_group
S1 S 0.84846(9) 1.84947(15) 0.23049(2) 0.0259(2) Uani 1 1 d . . .
S2 S 0.44474(9) 1.52649(15) 0.22053(2) 0.0264(2) Uani 1 1 d . . .
C1 C 0.7721(3) 1.3040(5) 0.16555(8) 0.0215(7) Uani 1 1 d . . .
C2 C 0.6214(3) 1.3125(5) 0.17901(8) 0.0202(7) Uani 1 1 d . . .
C3 C 0.4842(4) 1.1841(6) 0.17498(8) 0.0238(7) Uani 1 1 d . . .
H3 H 0.4671 1.0486 0.1597 0.029 Uiso 1 1 calc R . .
C4 C 0.3801(4) 1.2778(6) 0.19550(9) 0.0276(8) Uani 1 1 d . . .
H4 H 0.2827 1.2141 0.1961 0.033 Uiso 1 1 calc R . .
C5 C 0.6150(3) 1.5015(5) 0.20311(8) 0.0216(7) Uani 1 1 d . . .
C6 C 0.7614(4) 1.6170(6) 0.20684(8) 0.0217(7) Uani 1 1 d . . .
C7 C 1.0121(4) 1.7899(6) 0.21067(9) 0.0265(8) Uani 1 1 d . . .
H7 H 1.1010 1.8787 0.2158 0.032 Uiso 1 1 calc R . .
C8 C 1.0004(4) 1.6025(6) 0.18687(9) 0.0247(8) Uani 1 1 d . . .
H8 H 1.0785 1.5471 0.1735 0.030 Uiso 1 1 calc R . .
C9 C 0.8545(3) 1.5022(5) 0.18493(8) 0.0203(7) Uani 1 1 d . . .
C10 C 0.8230(3) 1.1563(6) 0.14091(8) 0.0223(7) Uani 1 1 d . . .
H10 H 0.9233 1.1748 0.1356 0.027 Uiso 1 1 calc R . .
C11 C 0.7321(4) 0.9630(6) 0.12109(9) 0.0247(8) Uani 1 1 d . . .
H11A H 0.6482 1.0429 0.1076 0.030 Uiso 1 1 calc R . .
H11B H 0.6903 0.8516 0.1382 0.030 Uiso 1 1 calc R . .
C12 C 0.8190(3) 0.8123(5) 0.09581(8) 0.0222(7) Uani 1 1 d . . .
H12A H 0.8683 0.9240 0.0799 0.027 Uiso 1 1 calc R . .
H12B H 0.8970 0.7192 0.1095 0.027 Uiso 1 1 calc R . .
C13 C 0.7213(3) 0.6353(6) 0.07383(8) 0.0223(7) Uani 1 1 d . . .
H13A H 0.6444 0.7293 0.0600 0.027 Uiso 1 1 calc R . .
H13B H 0.6705 0.5263 0.0898 0.027 Uiso 1 1 calc R . .
C14 C 0.8072(3) 0.4776(5) 0.04854(8) 0.0213(7) Uani 1 1 d . . .
H14A H 0.8617 0.5866 0.0333 0.026 Uiso 1 1 calc R . .
H14B H 0.8811 0.3781 0.0625 0.026 Uiso 1 1 calc R . .
C15 C 0.7087(3) 0.3089(5) 0.02548(8) 0.0208(7) Uani 1 1 d . . .
H15A H 0.6344 0.4083 0.0116 0.025 Uiso 1 1 calc R . .
H15B H 0.6547 0.1992 0.0407 0.025 Uiso 1 1 calc R . .
C16 C 0.7940(3) 0.1538(6) 0.00023(8) 0.0225(7) Uani 1 1 d . . .
H16A H 0.8476 0.2638 -0.0151 0.027 Uiso 1 1 calc R . .
H16B H 0.8688 0.0555 0.0141 0.027 Uiso 1 1 calc R . .
C17 C 0.6961(3) -0.0176(6) -0.02293(8) 0.0219(7) Uani 1 1 d . . .
H17A H 0.6209 0.0803 -0.0367 0.026 Uiso 1 1 calc R . .
H17B H 0.6432 -0.1289 -0.0077 0.026 Uiso 1 1 calc R . .
C18 C 0.7824(3) -0.1700(6) -0.04820(8) 0.0229(7) Uani 1 1 d . . .
H18A H 0.8340 -0.0582 -0.0636 0.027 Uiso 1 1 calc R . .
H18B H 0.8589 -0.2651 -0.0344 0.027 Uiso 1 1 calc R . .
C19 C 0.6870(3) -0.3458(6) -0.07117(8) 0.0227(7) Uani 1 1 d . . .
H19A H 0.6109 -0.2512 -0.0852 0.027 Uiso 1 1 calc R . .
H19B H 0.6352 -0.4578 -0.0558 0.027 Uiso 1 1 calc R . .
C20 C 0.7761(4) -0.4967(6) -0.09610(9) 0.0293(8) Uani 1 1 d . . .
H20A H 0.8226 -0.3849 -0.1125 0.035 Uiso 1 1 calc R . .
H20B H 0.8566 -0.5824 -0.0822 0.035 Uiso 1 1 calc R . .
C21 C 0.6836(4) -0.6842(6) -0.11742(9) 0.0315(8) Uani 1 1 d . . .
H21A H 0.6352 -0.7935 -0.1015 0.047 Uiso 1 1 calc R . .
H21B H 0.7480 -0.7794 -0.1318 0.047 Uiso 1 1 calc R . .
H21C H 0.6083 -0.6002 -0.1326 0.047 Uiso 1 1 calc R . .

loop_
_atom_site_aniso_label
_atom_site_aniso_U_11
_atom_site_aniso_U_22
_atom_site_aniso_U_33
_atom_site_aniso_U_23
_atom_site_aniso_U_13
_atom_site_aniso_U_12
S1 0.0312(5) 0.0203(4) 0.0258(5) -0.0044(4) -0.0009(3) -0.0042(4)
S2 0.0267(5) 0.0231(5) 0.0300(5) -0.0031(4) 0.0067(4) -0.0016(4)
C1 0.0248(18) 0.0165(16) 0.0225(17) 0.0024(14) -0.0035(13) 0.0007(13)
C2 0.0212(17) 0.0159(16) 0.0232(17) -0.0010(13) -0.0002(13) 0.0015(12)
C3 0.0272(18) 0.0196(17) 0.0242(18) -0.0003(14) -0.0015(14) -0.0033(14)
C4 0.0275(19) 0.0245(18) 0.031(2) 0.0043(15) 0.0024(15) -0.0044(14)
C5 0.0242(17) 0.0164(16) 0.0241(17) 0.0011(14) -0.0008(13) -0.0024(13)
C6 0.0272(18) 0.0188(16) 0.0189(17) 0.0012(14) 0.0004(14) -0.0010(13)
C7 0.0217(18) 0.0275(19) 0.0296(19) 0.0029(15) -0.0034(14) -0.0023(14)
C8 0.0214(18) 0.0225(17) 0.0295(19) -0.0015(14) -0.0036(14) 0.0018(13)
C9 0.0256(18) 0.0163(16) 0.0185(16) -0.0001(13) -0.0027(13) 0.0013(13)
C10 0.0202(17) 0.0196(16) 0.0268(18) -0.0013(15) -0.0013(13) 0.0018(13)
C11 0.0263(19) 0.0214(17) 0.0264(19) -0.0036(15) 0.0012(14) 0.0020(14)
C12 0.0245(17) 0.0177(16) 0.0240(17) -0.0026(14) 0.0000(14) -0.0012(13)
C13 0.0243(18) 0.0182(16) 0.0241(17) -0.0010(14) 0.0009(14) 0.0005(13)
C14 0.0217(17) 0.0163(16) 0.0258(18) -0.0051(14) 0.0013(13) 0.0015(13)
C15 0.0223(17) 0.0155(16) 0.0247(18) -0.0025(14) 0.0013(14) 0.0008(13)
C16 0.0215(17) 0.0170(16) 0.0284(18) -0.0067(14) -0.0018(14) 0.0001(13)
C17 0.0228(17) 0.0172(16) 0.0254(18) -0.0039(14) -0.0005(13) -0.0014(13)
C18 0.0213(17) 0.0173(17) 0.0297(19) -0.0058(14) -0.0005(14) -0.0016(13)
C19 0.0218(17) 0.0206(17) 0.0254(18) -0.0048(14) 0.0000(13) -0.0032(14)
C20 0.0284(19) 0.029(2) 0.032(2) -0.0099(16) 0.0055(15) -0.0083(15)
C21 0.040(2) 0.0239(19) 0.030(2) -0.0068(16) 0.0015(16) -0.0059(16)

loop_
_atom_type_symbol
_atom_type_description
_atom_type_scat_dispersion_real
_atom_type_scat_dispersion_imag
_atom_type_scat_source
C C 0.0033 0.0016 'International Tables Vol C Tables 4.2.6.8 and 6.1.1.4'
H H 0.0000 0.0000 'International Tables Vol C Tables 4.2.6.8 and 6.1.1.4'
S S 0.1246 0.1234 'International Tables Vol C Tables 4.2.6.8 and 6.1.1.4'

loop_
_geom_angle_atom_site_label_1
_geom_angle_atom_site_label_2
_geom_angle_atom_site_label_3
_geom_angle
_geom_angle_site_symmetry_1
_geom_angle_site_symmetry_3
_geom_angle_publ_flag
C6 S1 C7 90.29(16) . . ?
C5 S2 C4 90.08(16) . . ?
C10 C1 C9 127.1(3) . . ?
C10 C1 C2 128.7(3) . . ?
C9 C1 C2 104.2(3) . . ?
C5 C2 C3 111.3(3) . . ?
C5 C2 C1 109.5(3) . . ?
C3 C2 C1 139.3(3) . . ?
C4 C3 C2 112.5(3) . . ?
C3 C4 S2 112.9(3) . . ?
C2 C5 C6 107.8(3) . . ?
C2 C5 S2 113.2(2) . . ?
C6 C5 S2 138.9(3) . . ?
C9 C6 C5 109.3(3) . . ?
C9 C6 S1 112.3(2) . . ?
C5 C6 S1 138.4(3) . . ?
C8 C7 S1 113.6(3) . . ?
C7 C8 C9 110.6(3) . . ?
C6 C9 C8 113.3(3) . . ?
C6 C9 C1 109.2(3) . . ?
C8 C9 C1 137.6(3) . . ?
C1 C10 C11 124.8(3) . . ?
C10 C11 C12 114.1(3) . . ?
C13 C12 C11 112.8(3) . . ?
C12 C13 C14 113.7(3) . . ?
C15 C14 C13 113.6(3) . . ?
C14 C15 C16 113.6(3) . . ?
C17 C16 C15 114.0(3) . . ?
C16 C17 C18 113.5(3) . . ?
C19 C18 C17 114.4(3) . . ?
C18 C19 C20 113.3(3) . . ?
C21 C20 C19 113.7(3) . . ?

loop_
_geom_bond_atom_site_label_1
_geom_bond_atom_site_label_2
_geom_bond_distance
_geom_bond_site_symmetry_2
_geom_bond_publ_flag
S1 C6 1.722(3) . ?
S1 C7 1.741(4) . ?
S2 C5 1.726(3) . ?
S2 C4 1.744(4) . ?
C1 C10 1.347(4) . ?
C1 C9 1.487(4) . ?
C1 C2 1.492(4) . ?
C2 C5 1.391(4) . ?
C2 C3 1.427(4) . ?
C3 C4 1.368(5) . ?
C5 C6 1.468(4) . ?
C6 C9 1.380(4) . ?
C7 C8 1.372(5) . ?
C8 C9 1.428(4) . ?
C10 C11 1.513(4) . ?
C11 C12 1.530(4) . ?
C12 C13 1.525(4) . ?
C13 C14 1.546(4) . ?
C14 C15 1.523(4) . ?
C15 C16 1.535(4) . ?
C16 C17 1.531(4) . ?
C17 C18 1.532(4) . ?
C18 C19 1.530(4) . ?
C19 C20 1.533(5) . ?
C20 C21 1.526(4) . ?

loop_
_geom_torsion_atom_site_label_1
_geom_torsion_atom_site_label_2
_geom_torsion_atom_site_label_3
_geom_torsion_atom_site_label_4
_geom_torsion
_geom_torsion_site_symmetry_1
_geom_torsion_site_symmetry_2
_geom_torsion_site_symmetry_3
_geom_torsion_site_symmetry_4
_geom_torsion_publ_flag
C10 C1 C2 C5 -176.9(3) . . . . ?
C9 C1 C2 C5 1.6(3) . . . . ?
C10 C1 C2 C3 4.2(6) . . . . ?
C9 C1 C2 C3 -177.2(4) . . . . ?
C5 C2 C3 C4 0.3(4) . . . . ?
C1 C2 C3 C4 179.1(3) . . . . ?
C2 C3 C4 S2 0.1(4) . . . . ?
C5 S2 C4 C3 -0.3(3) . . . . ?
C3 C2 C5 C6 177.6(3) . . . . ?
C1 C2 C5 C6 -1.6(3) . . . . ?
C3 C2 C5 S2 -0.5(3) . . . . ?
C1 C2 C5 S2 -179.7(2) . . . . ?
C4 S2 C5 C2 0.5(2) . . . . ?
C4 S2 C5 C6 -176.8(4) . . . . ?
C2 C5 C6 C9 0.9(4) . . . . ?
S2 C5 C6 C9 178.3(3) . . . . ?
C2 C5 C6 S1 -178.7(3) . . . . ?
S2 C5 C6 S1 -1.3(6) . . . . ?
C7 S1 C6 C9 -0.2(2) . . . . ?
C7 S1 C6 C5 179.4(4) . . . . ?
C6 S1 C7 C8 0.5(3) . . . . ?
S1 C7 C8 C9 -0.7(4) . . . . ?
C5 C6 C9 C8 -179.9(3) . . . . ?
S1 C6 C9 C8 -0.1(3) . . . . ?
C5 C6 C9 C1 0.1(3) . . . . ?
S1 C6 C9 C1 179.8(2) . . . . ?
C7 C8 C9 C6 0.5(4) . . . . ?
C7 C8 C9 C1 -179.4(3) . . . . ?
C10 C1 C9 C6 177.6(3) . . . . ?
C2 C1 C9 C6 -1.0(3) . . . . ?
C10 C1 C9 C8 -2.5(6) . . . . ?
C2 C1 C9 C8 178.9(4) . . . . ?
C9 C1 C10 C11 -177.7(3) . . . . ?
C2 C1 C10 C11 0.5(5) . . . . ?
C1 C10 C11 C12 -177.2(3) . . . . ?
C10 C11 C12 C13 -174.7(3) . . . . ?
C11 C12 C13 C14 -179.0(3) . . . . ?
C12 C13 C14 C15 -177.5(3) . . . . ?
C13 C14 C15 C16 179.6(3) . . . . ?
C14 C15 C16 C17 179.7(3) . . . . ?
C15 C16 C17 C18 179.6(3) . . . . ?
C16 C17 C18 C19 179.0(3) . . . . ?
C17 C18 C19 C20 -179.8(3) . . . . ?
C18 C19 C20 C21 176.2(3) . . . . ?

loop_
_cod_related_entry_id
_cod_related_entry_database
_cod_related_entry_code
1 ChemSpider 4411215
